data_1547129
loop_
_publ_author_name
'Zhan, Guanqun'
'Zhou, Junfei'
'Liu, Junjun'
'Huang, Jinfeng'
'Zhang, Hanqi'
'Liu, Rong'
'Yao, Guangmin'

_publ_section_title
;
 Acetylcholinesterase Inhibitory Alkaloids from the Whole Plants of
 Zephyranthes carinata.
;
_journal_issue 9
_journal_name_full 'Journal of natural products'
_journal_page_first 2462
_journal_page_last 2471
_journal_paper_doi 10.1021/acs.jnatprod.7b00301
_journal_volume 80
_journal_year 2017
_chemical_absolute_configuration ad
_chemical_formula_moiety 'C18 H23 N O5, 3(H2 O) '
_chemical_formula_sum 'C18 H29 N O8'
_chemical_formula_weight 387.42
_chemical_name_systematic
;
 ?
;
_space_group_IT_number 4
_symmetry_cell_setting monoclinic
_symmetry_space_group_name_Hall 'P 2yb'
_symmetry_space_group_name_H-M 'P 1 21 1'
_atom_sites_solution_hydrogens geom
_atom_sites_solution_primary direct
_atom_sites_solution_secondary difmap
_audit_creation_method SHELXL-97
_cell_angle_alpha 90.00
_cell_angle_beta 103.4880(10)
_cell_angle_gamma 90.00
_cell_formula_units_Z 2
_cell_length_a 9.5350(3)
_cell_length_b 7.4498(2)
_cell_length_c 14.7161(4)
_cell_measurement_reflns_used 9846
_cell_measurement_temperature 298(2)
_cell_measurement_theta_max 70.95
_cell_measurement_theta_min 4.77
_cell_volume 1016.51(5)
_computing_cell_refinement 'Bruker SAINT'
_computing_data_collection 'Bruker APEX2'
_computing_data_reduction 'Bruker SAINT'
_computing_molecular_graphics 'Bruker SHELXTL'
_computing_publication_material 'Bruker SHELXTL'
_computing_structure_refinement 'SHELXL-97 (Sheldrick, 1997)'
_computing_structure_solution 'SHELXS-97 (Sheldrick, 1990)'
_diffrn_ambient_temperature 298(2)
_diffrn_measured_fraction_theta_full 0.954
_diffrn_measured_fraction_theta_max 0.954
_diffrn_measurement_device_type 'Bruker APEX-II CCD'
_diffrn_measurement_method '\f and \w scans'
_diffrn_radiation_monochromator graphite
_diffrn_radiation_source 'fine-focus sealed tube'
_diffrn_radiation_type CuK\a
_diffrn_radiation_wavelength 1.54178
_diffrn_reflns_av_R_equivalents 0.0272
_diffrn_reflns_av_sigmaI/netI 0.0196
_diffrn_reflns_limit_h_max 11
_diffrn_reflns_limit_h_min -10
_diffrn_reflns_limit_k_max 8
_diffrn_reflns_limit_k_min -8
_diffrn_reflns_limit_l_max 17
_diffrn_reflns_limit_l_min -17
_diffrn_reflns_number 21126
_diffrn_reflns_theta_full 67.64
_diffrn_reflns_theta_max 67.64
_diffrn_reflns_theta_min 4.77
_exptl_absorpt_coefficient_mu 0.835
_exptl_absorpt_correction_T_max 0.9212
_exptl_absorpt_correction_T_min 0.9065
_exptl_absorpt_correction_type multi-scan
_exptl_absorpt_process_details 'SADABS, Sheldrick,2008'
_exptl_crystal_colour colorless
_exptl_crystal_density_diffrn 1.266
_exptl_crystal_density_method 'not measured'
_exptl_crystal_description block
_exptl_crystal_F_000 416
_exptl_crystal_size_max 0.12
_exptl_crystal_size_mid 0.10
_exptl_crystal_size_min 0.10
_refine_diff_density_max 0.109
_refine_diff_density_min -0.177
_refine_diff_density_rms 0.037
_refine_ls_abs_structure_details
;
Flack H D (1983), Acta Cryst. A39, 876-881;
Flack  parameter = 0.1(1), 1618 Friedel pairs.
Hooft <i>et al.</i> (2010) and Spek (2009);
Hooft parameter = 0.04(4), 1617 Bijvoet pairs.
;
_refine_ls_extinction_method none
_refine_ls_goodness_of_fit_ref 1.040
_refine_ls_hydrogen_treatment constr
_refine_ls_matrix_type full
_refine_ls_number_parameters 248
_refine_ls_number_reflns 3521
_refine_ls_number_restraints 1
_refine_ls_restrained_S_all 1.040
_refine_ls_R_factor_all 0.0317
_refine_ls_R_factor_gt 0.0315
_refine_ls_shift/su_max 0.000
_refine_ls_shift/su_mean 0.000
_refine_ls_structure_factor_coef Fsqd
_refine_ls_weighting_details 'calc w=1/[\s^2^(Fo^2^)+(0.0503P)^2^+0.1083P] where P=(Fo^2^+2Fc^2^)/3'
_refine_ls_weighting_scheme calc
_refine_ls_wR_factor_gt 0.0816
_refine_ls_wR_factor_ref 0.0817
_reflns_number_gt 3493
_reflns_number_total 3521
_reflns_threshold_expression >2sigma(I)
_cod_data_source_file np7b00301_si_002.cif
_cod_data_source_block cu_150126c_0m
_cod_depositor_comments
;
The following automatic conversions were performed:

'_symmetry_cell_setting' value 'Monoclinic' changed to 'monoclinic'
according to
/home/data/users/saulius/crontab/automatic-downloads/rss-feeds/ACS/lib/dictionaries/cif_core.dic
dictionary named 'cif_core.dic' version 2.4.2 from 2011-04-26.

Automatic conversion script
Id: cif_fix_values 4973 2017-02-22 13:04:09Z antanas 

 Adding full bibliography for 1547128--1547129.cif.
;
_cod_original_sg_symbol_H-M 'P 21'
_cod_database_code 1547129

loop_
_symmetry_equiv_pos_as_xyz
'x, y, z'
'-x, y+1/2, -z'

loop_
_atom_site_label
_atom_site_type_symbol
_atom_site_fract_x
_atom_site_fract_y
_atom_site_fract_z
_atom_site_U_iso_or_equiv
_atom_site_adp_type
_atom_site_occupancy
_atom_site_symmetry_multiplicity
_atom_site_calc_flag
_atom_site_refinement_flags
C1 C 0.77593(15) 0.07665(17) 0.35976(9) 0.0381(3) Uani 1 1 d .
H1 H 0.8726 0.0277 0.3848 0.046 Uiso 1 1 calc R
C2 C 0.69296(16) 0.0844(2) 0.43861(10) 0.0443(3) Uani 1 1 d .
H2 H 0.6628 -0.0374 0.4506 0.053 Uiso 1 1 calc R
C3 C 0.56294(16) 0.2046(2) 0.41858(11) 0.0493(3) Uani 1 1 d .
H3 H 0.4961 0.1948 0.4554 0.059 Uiso 1 1 calc R
C4 C 0.54067(16) 0.3236(2) 0.35038(11) 0.0426(3) Uani 1 1 d .
C6 C 0.69835(16) 0.5443(2) 0.17583(10) 0.0445(3) Uani 1 1 d .
H6A H 0.7168 0.6699 0.1656 0.053 Uiso 1 1 calc R
H6B H 0.6292 0.5005 0.1212 0.053 Uiso 1 1 calc R
C7 C 0.92631(18) 0.4851(2) 0.12842(10) 0.0466(3) Uani 1 1 d .
H7 H 0.9007 0.5801 0.0868 0.056 Uiso 1 1 calc R
C8 C 1.05137(17) 0.3914(2) 0.13052(10) 0.0469(3) Uani 1 1 d .
C9 C 1.08911(16) 0.2467(2) 0.19197(10) 0.0426(3) Uani 1 1 d .
C10 C 1.00325(16) 0.20388(19) 0.25262(9) 0.0389(3) Uani 1 1 d .
H10 H 1.0301 0.1102 0.2948 0.047 Uiso 1 1 calc R
C11 C 0.43221(18) 0.4751(2) 0.32429(12) 0.0534(4) Uani 1 1 d .
H11A H 0.4362 0.5551 0.3768 0.064 Uiso 1 1 calc R
H11B H 0.3350 0.4284 0.3038 0.064 Uiso 1 1 calc R
C12 C 0.47868(16) 0.5720(2) 0.24444(11) 0.0503(4) Uani 1 1 d .
H12A H 0.4248 0.5287 0.1842 0.060 Uiso 1 1 calc R
H12B H 0.4645 0.7006 0.2478 0.060 Uiso 1 1 calc R
C13 C 0.8898(2) 0.0362(3) 0.57278(12) 0.0712(5) Uani 1 1 d .
H13A H 0.8482 -0.0801 0.5766 0.107 Uiso 1 1 calc R
H13B H 0.9278 0.0818 0.6346 0.107 Uiso 1 1 calc R
H13C H 0.9661 0.0266 0.5405 0.107 Uiso 1 1 calc R
C14 C 1.1126(3) 0.5738(4) 0.01193(18) 0.0981(9) Uani 1 1 d .
H14A H 1.0182 0.5583 -0.0279 0.147 Uiso 1 1 calc R
H14B H 1.1825 0.5799 -0.0255 0.147 Uiso 1 1 calc R
H14C H 1.1153 0.6829 0.0470 0.147 Uiso 1 1 calc R
C15 C 1.2541(2) 0.0076(3) 0.24288(15) 0.0693(5) Uani 1 1 d .
H15A H 1.2663 0.0407 0.3073 0.104 Uiso 1 1 calc R
H15B H 1.3435 -0.0384 0.2331 0.104 Uiso 1 1 calc R
H15C H 1.1809 -0.0831 0.2271 0.104 Uiso 1 1 calc R
C4A C 0.63801(15) 0.33198(16) 0.28509(9) 0.0357(3) Uani 1 1 d .
H4A H 0.5949 0.2625 0.2290 0.043 Uiso 1 1 calc R
C6A C 0.83745(16) 0.43927(18) 0.18797(9) 0.0386(3) Uani 1 1 d .
C10A C 0.87662(14) 0.29945(17) 0.25140(9) 0.0348(3) Uani 1 1 d .
C10B C 0.78873(14) 0.26644(16) 0.32319(9) 0.0336(3) Uani 1 1 d .
H10B H 0.8304 0.3414 0.3775 0.040 Uiso 1 1 calc R
N1 N 0.63635(13) 0.52724(14) 0.25933(8) 0.0381(3) Uani 1 1 d .
O1 O 0.70158(14) -0.03398(14) 0.28595(7) 0.0536(3) Uani 1 1 d .
H1A H 0.7109 -0.1394 0.3022 0.080 Uiso 1 1 calc R
O2 O 0.78187(12) 0.15527(16) 0.52320(7) 0.0528(3) Uani 1 1 d .
O3 O 0.71594(11) 0.62742(12) 0.33324(7) 0.0438(2) Uani 1 1 d .
O5 O 1.14502(15) 0.4260(2) 0.07449(9) 0.0688(4) Uani 1 1 d .
O6 O 1.21242(13) 0.16013(17) 0.18571(8) 0.0576(3) Uani 1 1 d .
O7 O 0.78529(19) 0.5561(2) 0.52896(9) 0.0834(5) Uani 1 1 d .
H7A H 0.7883 0.4450 0.5318 0.125 Uiso 1 1 d R
H7B H 0.7583 0.5849 0.4737 0.125 Uiso 1 1 d R
O8 O 0.40243(17) 0.2422(2) 0.04979(10) 0.0794(4) Uani 1 1 d .
H8A H 0.3981 0.2994 0.0010 0.119 Uiso 1 1 d R
H8B H 0.3267 0.2594 0.0665 0.119 Uiso 1 1 d R
O9 O 0.5870(2) 0.9644(2) 0.09410(10) 0.1079(7) Uani 1 1 d .
H9A H 0.5335 1.0510 0.0792 0.162 Uiso 1 1 d R
H9B H 0.6255 0.9672 0.1501 0.162 Uiso 1 1 d R

loop_
_atom_site_aniso_label
_atom_site_aniso_U_11
_atom_site_aniso_U_22
_atom_site_aniso_U_33
_atom_site_aniso_U_23
_atom_site_aniso_U_13
_atom_site_aniso_U_12
C1 0.0451(7) 0.0251(6) 0.0415(6) 0.0038(5) 0.0050(5) 0.0026(5)
C2 0.0476(8) 0.0363(7) 0.0481(7) 0.0080(6) 0.0094(6) -0.0038(6)
C3 0.0412(8) 0.0527(9) 0.0548(8) 0.0039(7) 0.0129(6) -0.0026(6)
C4 0.0368(7) 0.0377(8) 0.0510(8) -0.0036(6) 0.0055(6) -0.0008(5)
C6 0.0555(9) 0.0323(7) 0.0438(7) 0.0072(6) 0.0080(6) 0.0112(6)
C7 0.0593(9) 0.0360(8) 0.0439(7) 0.0114(6) 0.0107(6) 0.0078(6)
C8 0.0541(9) 0.0461(8) 0.0424(7) 0.0080(6) 0.0154(6) 0.0067(7)
C9 0.0476(8) 0.0387(8) 0.0414(7) 0.0013(6) 0.0097(5) 0.0084(6)
C10 0.0469(7) 0.0303(7) 0.0376(6) 0.0034(5) 0.0059(5) 0.0069(5)
C11 0.0451(9) 0.0493(9) 0.0656(10) -0.0001(7) 0.0126(7) 0.0091(7)
C12 0.0461(8) 0.0397(8) 0.0611(9) 0.0004(7) 0.0047(6) 0.0135(6)
C13 0.0642(11) 0.0922(15) 0.0530(9) 0.0174(10) 0.0052(8) 0.0227(10)
C14 0.1061(18) 0.1039(19) 0.1026(17) 0.0630(16) 0.0612(14) 0.0352(15)
C15 0.0687(12) 0.0609(11) 0.0834(12) 0.0205(10) 0.0277(10) 0.0310(9)
C4A 0.0406(7) 0.0219(6) 0.0416(6) -0.0021(5) 0.0038(5) 0.0001(5)
C6A 0.0466(7) 0.0282(6) 0.0392(6) 0.0002(5) 0.0063(5) 0.0045(5)
C10A 0.0418(7) 0.0253(6) 0.0351(6) -0.0017(5) 0.0042(5) 0.0015(5)
C10B 0.0403(7) 0.0221(6) 0.0364(6) 0.0000(5) 0.0047(5) 0.0015(5)
N1 0.0433(6) 0.0250(6) 0.0427(6) -0.0005(4) 0.0036(5) 0.0075(4)
O1 0.0818(8) 0.0232(5) 0.0486(6) 0.0004(4) 0.0009(5) -0.0030(5)
O2 0.0586(6) 0.0553(7) 0.0417(5) 0.0053(5) 0.0058(4) 0.0071(5)
O3 0.0566(6) 0.0237(4) 0.0470(5) -0.0045(4) 0.0041(4) -0.0006(4)
O5 0.0707(8) 0.0755(9) 0.0700(7) 0.0340(7) 0.0361(6) 0.0224(7)
O6 0.0578(7) 0.0605(7) 0.0597(6) 0.0155(6) 0.0239(5) 0.0224(5)
O7 0.1212(12) 0.0728(10) 0.0560(7) -0.0174(7) 0.0203(7) -0.0151(9)
O8 0.0871(10) 0.0878(11) 0.0716(8) 0.0241(8) 0.0352(7) 0.0349(8)
O9 0.1672(18) 0.0813(11) 0.0589(8) -0.0142(8) -0.0064(9) 0.0639(12)

loop_
_atom_type_symbol
_atom_type_description
_atom_type_scat_dispersion_real
_atom_type_scat_dispersion_imag
_atom_type_scat_source
C C 0.0181 0.0091 'International Tables Vol C Tables 4.2.6.8 and 6.1.1.4'
H H 0.0000 0.0000 'International Tables Vol C Tables 4.2.6.8 and 6.1.1.4'
N N 0.0311 0.0180 'International Tables Vol C Tables 4.2.6.8 and 6.1.1.4'
O O 0.0492 0.0322 'International Tables Vol C Tables 4.2.6.8 and 6.1.1.4'

loop_
_geom_angle_atom_site_label_1
_geom_angle_atom_site_label_2
_geom_angle_atom_site_label_3
_geom_angle
O1 C1 C10B 109.60(10)
O1 C1 C2 110.15(11)
C10B C1 C2 109.02(11)
O1 C1 H1 109.4
C10B C1 H1 109.4
C2 C1 H1 109.4
O2 C2 C3 104.16(12)
O2 C2 C1 111.22(11)
C3 C2 C1 114.66(12)
O2 C2 H2 108.9
C3 C2 H2 108.9
C1 C2 H2 108.9
C4 C3 C2 121.97(14)
C4 C3 H3 119.0
C2 C3 H3 119.0
C3 C4 C4A 120.43(14)
C3 C4 C11 132.19(15)
C4A C4 C11 107.28(13)
N1 C6 C6A 111.35(11)
N1 C6 H6A 109.4
C6A C6 H6A 109.4
N1 C6 H6B 109.4
C6A C6 H6B 109.4
H6A C6 H6B 108.0
C8 C7 C6A 120.76(13)
C8 C7 H7 119.6
C6A C7 H7 119.6
O5 C8 C7 124.94(13)
O5 C8 C9 115.29(13)
C7 C8 C9 119.76(13)
O6 C9 C10 125.78(13)
O6 C9 C8 114.64(13)
C10 C9 C8 119.58(13)
C9 C10 C10A 120.93(13)
C9 C10 H10 119.5
C10A C10 H10 119.5
C4 C11 C12 104.05(13)
C4 C11 H11A 110.9
C12 C11 H11A 110.9
C4 C11 H11B 110.9
C12 C11 H11B 110.9
H11A C11 H11B 109.0
N1 C12 C11 104.00(12)
N1 C12 H12A 111.0
C11 C12 H12A 111.0
N1 C12 H12B 111.0
C11 C12 H12B 111.0
H12A C12 H12B 109.0
O2 C13 H13A 109.5
O2 C13 H13B 109.5
H13A C13 H13B 109.5
O2 C13 H13C 109.5
H13A C13 H13C 109.5
H13B C13 H13C 109.5
O5 C14 H14A 109.5
O5 C14 H14B 109.5
H14A C14 H14B 109.5
O5 C14 H14C 109.5
H14A C14 H14C 109.5
H14B C14 H14C 109.5
O6 C15 H15A 109.5
O6 C15 H15B 109.5
H15A C15 H15B 109.5
O6 C15 H15C 109.5
H15A C15 H15C 109.5
H15B C15 H15C 109.5
C4 C4A C10B 115.74(11)
C4 C4A N1 103.44(11)
C10B C4A N1 111.27(11)
C4 C4A H4A 108.7
C10B C4A H4A 108.7
N1 C4A H4A 108.7
C10A C6A C7 119.83(12)
C10A C6A C6 123.86(13)
C7 C6A C6 116.27(12)
C6A C10A C10 119.08(12)
C6A C10A C10B 118.97(12)
C10 C10A C10B 121.68(12)
C4A C10B C10A 108.96(10)
C4A C10B C1 106.56(11)
C10A C10B C1 119.93(11)
C4A C10B H10B 106.9
C10A C10B H10B 106.9
C1 C10B H10B 106.9
O3 N1 C6 110.54(11)
O3 N1 C4A 110.53(10)
C6 N1 C4A 107.96(10)
O3 N1 C12 109.84(11)
C6 N1 C12 115.89(11)
C4A N1 C12 101.69(11)
C1 O1 H1A 109.5
C13 O2 C2 115.19(14)
C8 O5 C14 117.41(14)
C9 O6 C15 117.85(13)
H7A O7 H7B 108.0
H8A O8 H8B 108.0
H9A O9 H9B 110.7

loop_
_geom_bond_atom_site_label_1
_geom_bond_atom_site_label_2
_geom_bond_distance
C1 O1 1.4151(16)
C1 C10B 1.5279(17)
C1 C2 1.550(2)
C1 H1 0.9800
C2 O2 1.4335(18)
C2 C3 1.502(2)
C2 H2 0.9800
C3 C4 1.319(2)
C3 H3 0.9300
C4 C4A 1.485(2)
C4 C11 1.518(2)
C6 N1 1.4881(18)
C6 C6A 1.5142(19)
C6 H6A 0.9700
C6 H6B 0.9700
C7 C8 1.376(2)
C7 C6A 1.396(2)
C7 H7 0.9300
C8 O5 1.3738(19)
C8 C9 1.399(2)
C9 O6 1.3629(18)
C9 C10 1.382(2)
C10 C10A 1.3981(19)
C10 H10 0.9300
C11 C12 1.530(2)
C11 H11A 0.9700
C11 H11B 0.9700
C12 N1 1.5053(19)
C12 H12A 0.9700
C12 H12B 0.9700
C13 O2 1.424(2)
C13 H13A 0.9600
C13 H13B 0.9600
C13 H13C 0.9600
C14 O5 1.422(2)
C14 H14A 0.9600
C14 H14B 0.9600
C14 H14C 0.9600
C15 O6 1.415(2)
C15 H15A 0.9600
C15 H15B 0.9600
C15 H15C 0.9600
C4A C10B 1.4974(18)
C4A N1 1.5025(16)
C4A H4A 0.9800
C6A C10A 1.3904(18)
C10A C10B 1.5139(18)
C10B H10B 0.9800
N1 O3 1.3896(15)
O1 H1A 0.8200
O7 H7A 0.8293
O7 H7B 0.8224
O8 H8A 0.8276
O8 H8B 0.8257
O9 H9A 0.8200
O9 H9B 0.8199

loop_
_geom_hbond_atom_site_label_D
_geom_hbond_atom_site_label_H
_geom_hbond_atom_site_label_A
_geom_hbond_distance_DH
_geom_hbond_distance_HA
_geom_hbond_distance_DA
_geom_hbond_angle_DHA
_geom_hbond_site_symmetry_A
O9 H9B O1 0.82 1.96 2.7795(18) 175.0 1_565
O9 H9A O8 0.82 1.88 2.697(2) 176.1 1_565
O8 H8A O9 0.83 1.89 2.708(2) 168.2 2_645
O8 H8B O6 0.83 2.39 3.0573(18) 138.7 1_455
O8 H8B O5 0.83 2.16 2.9062(18) 151.1 1_455
O7 H7B O3 0.82 2.04 2.8507(17) 170.7 .
O7 H7A O2 0.83 2.16 2.987(2) 173.6 .
O1 H1A N1 0.82 2.62 3.3334(15) 146.4 1_545
O1 H1A O3 0.82 1.79 2.6118(13) 175.3 1_545

loop_
_geom_torsion_atom_site_label_1
_geom_torsion_atom_site_label_2
_geom_torsion_atom_site_label_3
_geom_torsion_atom_site_label_4
_geom_torsion
O1 C1 C2 O2 165.02(11)
C10B C1 C2 O2 -74.69(14)
O1 C1 C2 C3 -77.14(15)
C10B C1 C2 C3 43.15(16)
O2 C2 C3 C4 107.04(16)
C1 C2 C3 C4 -14.7(2)
C2 C3 C4 C4A 5.4(2)
C2 C3 C4 C11 -170.38(15)
C6A C7 C8 O5 179.68(16)
C6A C7 C8 C9 1.0(2)
O5 C8 C9 O6 -1.0(2)
C7 C8 C9 O6 177.83(14)
O5 C8 C9 C10 178.60(15)
C7 C8 C9 C10 -2.6(2)
O6 C9 C10 C10A -178.37(14)
C8 C9 C10 C10A 2.1(2)
C3 C4 C11 C12 173.79(17)
C4A C4 C11 C12 -2.43(16)
C4 C11 C12 N1 -24.19(16)
C3 C4 C4A C10B -26.63(19)
C11 C4 C4A C10B 150.12(12)
C3 C4 C4A N1 -148.60(14)
C11 C4 C4A N1 28.15(14)
C8 C7 C6A C10A 1.1(2)
C8 C7 C6A C6 -176.57(14)
N1 C6 C6A C10A 20.39(19)
N1 C6 C6A C7 -162.00(13)
C7 C6A C10A C10 -1.6(2)
C6 C6A C10A C10 175.89(13)
C7 C6A C10A C10B 172.63(13)
C6 C6A C10A C10B -9.84(19)
C9 C10 C10A C6A 0.0(2)
C9 C10 C10A C10B -174.08(13)
C4 C4A C10B C10A -174.97(11)
N1 C4A C10B C10A -57.28(13)
C4 C4A C10B C1 54.30(14)
N1 C4A C10B C1 171.99(10)
C6A C10A C10B C4A 27.02(15)
C10 C10A C10B C4A -158.88(12)
C6A C10A C10B C1 150.08(12)
C10 C10A C10B C1 -35.81(18)
O1 C1 C10B C4A 59.50(14)
C2 C1 C10B C4A -61.13(13)
O1 C1 C10B C10A -64.72(16)
C2 C1 C10B C10A 174.65(11)
C6A C6 N1 O3 73.61(14)
C6A C6 N1 C4A -47.40(15)
C6A C6 N1 C12 -160.60(12)
C4 C4A N1 O3 73.68(13)
C10B C4A N1 O3 -51.23(14)
C4 C4A N1 C6 -165.30(11)
C10B C4A N1 C6 69.79(13)
C4 C4A N1 C12 -42.91(13)
C10B C4A N1 C12 -167.82(11)
C11 C12 N1 O3 -75.62(14)
C11 C12 N1 C6 158.23(12)
C11 C12 N1 C4A 41.47(14)
C3 C2 O2 C13 161.63(14)
C1 C2 O2 C13 -74.35(16)
C7 C8 O5 C14 2.3(3)
C9 C8 O5 C14 -178.9(2)
C10 C9 O6 C15 3.1(2)
C8 C9 O6 C15 -177.34(16)
